data_7710272
loop_
_publ_author_name
'Westerhausen, Matthias'
'Sch\"uler, Philipp'
'Krieck, Sven'
'G\"orls, Helmar'
'Liebing, Phil'

_publ_section_title
;
 Sterically shielded primary anilides of the alkaline-earth metals of the
 type (thf)nAe(NH-Ar*)2 (Ae = Mg, Ca, Sr, and Ba; Ar* = bulky aryl)
;
_journal_name_full 'Dalton Transactions'
_journal_paper_doi 10.1039/D2DT01121B
_journal_year 2022
_chemical_formula_moiety 'C56 H52 Ca N2 O2'
_chemical_formula_sum 'C56 H52 Ca N2 O2'
_chemical_formula_weight 825.07
_space_group_crystal_system triclinic
_space_group_IT_number 2
_space_group_name_Hall '-P 1'
_space_group_name_H-M_alt 'P -1'
_atom_sites_solution_hydrogens mixed
_atom_sites_solution_primary direct
_atom_sites_solution_secondary difmap
_audit_creation_method SHELXL-2018/3
_audit_update_record
;
2022-02-16 deposited with the CCDC.	2022-05-16 downloaded from the CCDC.
;
_cell_angle_alpha 62.604(2)
_cell_angle_beta 82.371(2)
_cell_angle_gamma 86.915(1)
_cell_formula_units_Z 1
_cell_length_a 9.7673(3)
_cell_length_b 11.2864(4)
_cell_length_c 11.3300(3)
_cell_measurement_reflns_used 13616
_cell_measurement_temperature 133(2)
_cell_measurement_theta_max 27.484
_cell_measurement_theta_min 2.032
_cell_volume 1099.06(6)
_computing_cell_refinement DENZO
_computing_data_collection COLLECT
_computing_data_reduction DENZO
_computing_molecular_graphics SHELXTL/PC
_computing_publication_material 'SHELXL-2018/3 (Sheldrick, 2018)'
_computing_structure_refinement 'SHELXL-2018/3 (Sheldrick, 2018)'
_computing_structure_solution 'SHELXS-97 (Sheldrick, 2008)'
_diffrn_ambient_temperature 133(2)
_diffrn_measured_fraction_theta_full 0.995
_diffrn_measured_fraction_theta_max 0.989
_diffrn_measurement_device_type KappaCCD
_diffrn_measurement_method 'phi + omega - scans'
_diffrn_radiation_type MoK\a
_diffrn_radiation_wavelength 0.71073
_diffrn_reflns_av_R_equivalents 0.0448
_diffrn_reflns_av_unetI/netI 0.0578
_diffrn_reflns_Laue_measured_fraction_full 0.995
_diffrn_reflns_Laue_measured_fraction_max 0.989
_diffrn_reflns_limit_h_max 12
_diffrn_reflns_limit_h_min -12
_diffrn_reflns_limit_k_max 14
_diffrn_reflns_limit_k_min -14
_diffrn_reflns_limit_l_max 14
_diffrn_reflns_limit_l_min -14
_diffrn_reflns_number 13616
_diffrn_reflns_point_group_measured_fraction_full 0.995
_diffrn_reflns_point_group_measured_fraction_max 0.989
_diffrn_reflns_theta_full 25.242
_diffrn_reflns_theta_max 27.484
_diffrn_reflns_theta_min 2.032
_exptl_absorpt_coefficient_mu 0.188
_exptl_absorpt_correction_T_max 0.7456
_exptl_absorpt_correction_T_min 0.6891
_exptl_absorpt_correction_type multi-scan
_exptl_absorpt_process_details
; 
 SADABS 2016/2: Krause, L., Herbst-Irmer, R., Sheldrick G.M. & Stalke D., 
 J. Appl. Cryst. 48 (2015) 3-10 
;
_exptl_crystal_colour colourless
_exptl_crystal_density_diffrn 1.247
_exptl_crystal_density_method 'not measured'
_exptl_crystal_description prism
_exptl_crystal_F_000 438
_exptl_crystal_size_max 0.104
_exptl_crystal_size_mid 0.100
_exptl_crystal_size_min 0.088
_refine_diff_density_max 0.381
_refine_diff_density_min -0.589
_refine_diff_density_rms 0.069
_refine_ls_extinction_method none
_refine_ls_goodness_of_fit_ref 1.055
_refine_ls_hydrogen_treatment mixed
_refine_ls_matrix_type full
_refine_ls_number_parameters 291
_refine_ls_number_reflns 4987
_refine_ls_number_restraints 0
_refine_ls_restrained_S_all 1.055
_refine_ls_R_factor_all 0.0892
_refine_ls_R_factor_gt 0.0698
_refine_ls_shift/su_max 0.000
_refine_ls_shift/su_mean 0.000
_refine_ls_structure_factor_coef Fsqd
_refine_ls_weighting_details 'w=1/[\s^2^(Fo^2^)+(0.0401P)^2^+1.9853P] where P=(Fo^2^+2Fc^2^)/3'
_refine_ls_weighting_scheme calc
_refine_ls_wR_factor_gt 0.1487
_refine_ls_wR_factor_ref 0.1617
_reflns_Friedel_coverage 0.000
_reflns_number_gt 3995
_reflns_number_total 4987
_reflns_threshold_expression 'I > 2\s(I)'
_cod_data_source_file d2dt01121b2.cif
_cod_data_source_block FO7160_1c
_cod_database_code 7710272
_shelx_shelxl_version_number 2018/3
_shelx_space_group_comment
; 
The symmetry employed for this shelxl refinement is uniquely defined 
by the following loop, which should always be used as a source of 
symmetry information in preference to the above space-group names. 
They are only intended as comments. 
;
_shelx_estimated_absorpt_t_min 0.981
_shelx_estimated_absorpt_t_max 0.984

loop_
_space_group_symop_operation_xyz
'x, y, z'
'-x, -y, -z'

loop_
_atom_site_label
_atom_site_type_symbol
_atom_site_fract_x
_atom_site_fract_y
_atom_site_fract_z
_atom_site_U_iso_or_equiv
_atom_site_adp_type
_atom_site_occupancy
_atom_site_site_symmetry_order
_atom_site_calc_flag
_atom_site_refinement_flags_posn
_atom_site_refinement_flags_adp
_atom_site_refinement_flags_occupancy
_atom_site_disorder_assembly
_atom_site_disorder_group
Ca1 Ca 0.500000 0.500000 0.500000 0.0262(2) Uani 1 2 d S . P . .
O1 O 0.2989(2) 0.5754(2) 0.58632(19) 0.0296(4) Uani 1 1 d . . . . .
N1 N 0.3863(2) 0.5086(2) 0.3263(2) 0.0219(4) Uani 1 1 d . . . . .
C1 C 0.3326(2) 0.4172(2) 0.2986(2) 0.0168(5) Uani 1 1 d . . . . .
C2 C 0.2827(2) 0.4491(2) 0.1737(2) 0.0165(5) Uani 1 1 d . . . . .
C3 C 0.2284(2) 0.3503(2) 0.1528(2) 0.0172(5) Uani 1 1 d . . . . .
H3A H 0.197034 0.374414 0.068868 0.021 Uiso 1 1 calc R U . . .
C4 C 0.2176(2) 0.2169(2) 0.2498(2) 0.0172(5) Uani 1 1 d . . . . .
C5 C 0.2662(2) 0.1845(2) 0.3718(2) 0.0179(5) Uani 1 1 d . . . . .
H5A H 0.260749 0.094432 0.439586 0.021 Uiso 1 1 calc R U . . .
C6 C 0.3220(2) 0.2798(2) 0.3968(2) 0.0172(5) Uani 1 1 d . . . . .
C7 C 0.3764(2) 0.2383(2) 0.5273(2) 0.0188(5) Uani 1 1 d . . . . .
C8 C 0.4968(3) 0.1637(3) 0.5568(3) 0.0288(6) Uani 1 1 d . . . . .
H8A H 0.543113 0.135902 0.494701 0.035 Uiso 1 1 calc R U . . .
C9 C 0.5501(3) 0.1293(3) 0.6770(3) 0.0385(7) Uani 1 1 d . . . . .
H9A H 0.632410 0.078717 0.695628 0.046 Uiso 1 1 calc R U . . .
C10 C 0.4843(4) 0.1681(3) 0.7684(3) 0.0380(8) Uani 1 1 d . . . . .
H10A H 0.521283 0.145281 0.849555 0.046 Uiso 1 1 calc R U . . .
C11 C 0.3640(4) 0.2406(3) 0.7411(3) 0.0361(7) Uani 1 1 d . . . . .
H11A H 0.317746 0.267046 0.804295 0.043 Uiso 1 1 calc R U . . .
C12 C 0.3099(3) 0.2752(3) 0.6223(3) 0.0262(6) Uani 1 1 d . . . . .
H12A H 0.226654 0.324621 0.605405 0.031 Uiso 1 1 calc R U . . .
C13 C 0.1637(2) 0.1122(2) 0.2236(2) 0.0179(5) Uani 1 1 d . . . . .
C14 C 0.0727(3) 0.0135(3) 0.3181(3) 0.0240(5) Uani 1 1 d . . . . .
H14A H 0.042808 0.014057 0.401111 0.029 Uiso 1 1 calc R U . . .
C15 C 0.0245(3) -0.0857(3) 0.2938(3) 0.0296(6) Uani 1 1 d . . . . .
H15A H -0.038617 -0.151378 0.359378 0.035 Uiso 1 1 calc R U . . .
C16 C 0.0682(3) -0.0892(3) 0.1744(3) 0.0299(6) Uani 1 1 d . . . . .
H16A H 0.036229 -0.157793 0.158214 0.036 Uiso 1 1 calc R U . . .
C17 C 0.1592(3) 0.0079(3) 0.0782(3) 0.0298(6) Uani 1 1 d . . . . .
H17A H 0.189716 0.005928 -0.004058 0.036 Uiso 1 1 calc R U . . .
C18 C 0.2054(3) 0.1081(3) 0.1023(3) 0.0228(5) Uani 1 1 d . . . . .
H18A H 0.266413 0.175119 0.035435 0.027 Uiso 1 1 calc R U . . .
C19 C 0.2889(2) 0.5892(2) 0.0643(2) 0.0181(5) Uani 1 1 d . . . . .
C20 C 0.4153(3) 0.6530(3) -0.0013(3) 0.0237(5) Uani 1 1 d . . . . .
H20A H 0.498863 0.608101 0.027078 0.028 Uiso 1 1 calc R U . . .
C21 C 0.4206(3) 0.7817(3) -0.1078(3) 0.0266(6) Uani 1 1 d . . . . .
H21A H 0.507292 0.823425 -0.152104 0.032 Uiso 1 1 calc R U . . .
C22 C 0.2994(3) 0.8484(3) -0.1487(3) 0.0249(5) Uani 1 1 d . . . . .
H22A H 0.302610 0.936027 -0.221156 0.030 Uiso 1 1 calc R U . . .
C23 C 0.1737(3) 0.7876(3) -0.0842(3) 0.0271(6) Uani 1 1 d . . . . .
H23A H 0.090363 0.833702 -0.111772 0.033 Uiso 1 1 calc R U . . .
C24 C 0.1689(3) 0.6587(3) 0.0212(3) 0.0230(5) Uani 1 1 d . . . . .
H24A H 0.081769 0.617541 0.064490 0.028 Uiso 1 1 calc R U . . .
C25 C 0.1732(3) 0.6151(4) 0.5227(3) 0.0400(8) Uani 1 1 d . . . . .
H25A H 0.159948 0.563071 0.474587 0.048 Uiso 1 1 calc R U . . .
H25B H 0.176565 0.711224 0.458134 0.048 Uiso 1 1 calc R U . . .
C26 C 0.0583(3) 0.5865(4) 0.6351(3) 0.0461(8) Uani 1 1 d . . . . .
H26A H 0.033937 0.490425 0.684252 0.055 Uiso 0.684(18) 1 calc R U P A 1
H26B H -0.025212 0.639218 0.602751 0.055 Uiso 0.684(18) 1 calc R U P A 1
H26C H -0.000346 0.511383 0.648666 0.055 Uiso 0.316(18) 1 calc R U P A 2
H26D H -0.000161 0.666067 0.616780 0.055 Uiso 0.316(18) 1 calc R U P A 2
C27 C 0.1274(6) 0.6320(11) 0.7191(9) 0.0450(19) Uani 0.684(18) 1 d . . P A 1
H27A H 0.083076 0.590136 0.813031 0.054 Uiso 0.684(18) 1 calc R U P A 1
H27B H 0.123018 0.730254 0.682805 0.054 Uiso 0.684(18) 1 calc R U P A 1
C27A C 0.1357(12) 0.549(2) 0.7598(14) 0.042(4) Uani 0.316(18) 1 d . . P A 2
H27C H 0.095927 0.598229 0.809796 0.050 Uiso 0.316(18) 1 calc R U P A 2
H27D H 0.127639 0.452459 0.820687 0.050 Uiso 0.316(18) 1 calc R U P A 2
C28 C 0.2755(3) 0.5865(3) 0.7102(3) 0.0366(7) Uani 1 1 d . . . . .
H28A H 0.339908 0.652451 0.708016 0.044 Uiso 0.684(18) 1 calc R U P A 1
H28B H 0.288731 0.499264 0.787874 0.044 Uiso 0.684(18) 1 calc R U P A 1
H28C H 0.337241 0.526003 0.774878 0.044 Uiso 0.316(18) 1 calc R U P A 2
H28D H 0.292195 0.679139 0.692993 0.044 Uiso 0.316(18) 1 calc R U P A 2
H1N1 H 0.383(3) 0.586(3) 0.260(3) 0.025(8) Uiso 1 1 d . . . . .

loop_
_atom_site_aniso_label
_atom_site_aniso_U_11
_atom_site_aniso_U_22
_atom_site_aniso_U_33
_atom_site_aniso_U_23
_atom_site_aniso_U_13
_atom_site_aniso_U_12
Ca1 0.0184(4) 0.0435(5) 0.0240(4) -0.0215(4) -0.0019(3) -0.0027(3)
O1 0.0280(10) 0.0366(11) 0.0249(10) -0.0153(9) -0.0027(8) 0.0049(8)
N1 0.0259(11) 0.0193(11) 0.0187(11) -0.0062(9) -0.0055(9) -0.0022(8)
C1 0.0148(10) 0.0205(12) 0.0158(11) -0.0091(9) -0.0009(9) -0.0003(9)
C2 0.0156(11) 0.0187(11) 0.0135(11) -0.0063(9) 0.0000(8) 0.0000(9)
C3 0.0165(11) 0.0221(12) 0.0151(11) -0.0099(10) -0.0040(9) 0.0007(9)
C4 0.0159(11) 0.0227(12) 0.0155(11) -0.0107(10) -0.0020(9) -0.0004(9)
C5 0.0192(11) 0.0194(11) 0.0136(11) -0.0064(9) -0.0020(9) 0.0015(9)
C6 0.0173(11) 0.0201(11) 0.0143(11) -0.0079(9) -0.0017(9) -0.0001(9)
C7 0.0231(12) 0.0158(11) 0.0157(11) -0.0047(9) -0.0048(9) -0.0034(9)
C8 0.0271(14) 0.0298(14) 0.0246(14) -0.0075(11) -0.0068(11) 0.0010(11)
C9 0.0364(16) 0.0345(16) 0.0296(16) 0.0022(13) -0.0190(13) -0.0005(13)
C10 0.058(2) 0.0293(15) 0.0207(14) -0.0003(12) -0.0201(14) -0.0161(14)
C11 0.067(2) 0.0258(14) 0.0164(13) -0.0083(11) -0.0078(13) -0.0087(14)
C12 0.0364(15) 0.0248(13) 0.0171(12) -0.0090(11) -0.0040(11) -0.0022(11)
C13 0.0196(11) 0.0184(11) 0.0170(11) -0.0084(9) -0.0057(9) 0.0018(9)
C14 0.0292(13) 0.0242(13) 0.0177(12) -0.0082(10) -0.0040(10) -0.0025(10)
C15 0.0346(15) 0.0202(13) 0.0286(15) -0.0044(11) -0.0103(12) -0.0062(11)
C16 0.0426(16) 0.0213(13) 0.0312(15) -0.0131(12) -0.0170(13) -0.0009(11)
C17 0.0387(16) 0.0346(15) 0.0261(14) -0.0210(12) -0.0110(12) 0.0047(12)
C18 0.0246(13) 0.0272(13) 0.0187(12) -0.0119(11) -0.0052(10) 0.0002(10)
C19 0.0217(12) 0.0202(12) 0.0154(11) -0.0105(10) -0.0025(9) -0.0006(9)
C20 0.0208(12) 0.0253(13) 0.0243(13) -0.0104(11) -0.0051(10) 0.0026(10)
C21 0.0249(13) 0.0229(13) 0.0262(14) -0.0062(11) -0.0014(11) -0.0049(10)
C22 0.0338(14) 0.0174(12) 0.0219(13) -0.0068(10) -0.0073(11) 0.0012(10)
C23 0.0265(13) 0.0246(13) 0.0299(14) -0.0106(11) -0.0118(11) 0.0062(10)
C24 0.0184(12) 0.0238(12) 0.0253(13) -0.0095(11) -0.0043(10) -0.0003(10)
C25 0.0329(16) 0.052(2) 0.0265(15) -0.0116(14) -0.0076(12) 0.0193(14)
C26 0.0279(16) 0.071(2) 0.045(2) -0.0331(19) -0.0007(14) 0.0047(15)
C27 0.032(3) 0.058(5) 0.062(4) -0.045(4) 0.001(2) 0.004(3)
C27A 0.031(5) 0.069(12) 0.037(7) -0.036(7) 0.004(5) -0.002(6)
C28 0.0401(17) 0.0472(18) 0.0284(15) -0.0237(14) -0.0007(13) 0.0053(14)

loop_
_atom_type_symbol
_atom_type_description
_atom_type_scat_dispersion_real
_atom_type_scat_dispersion_imag
_atom_type_scat_source
C C 0.0033 0.0016 'International Tables Vol C Tables 4.2.6.8 and 6.1.1.4'
H H 0.0000 0.0000 'International Tables Vol C Tables 4.2.6.8 and 6.1.1.4'
N N 0.0061 0.0033 'International Tables Vol C Tables 4.2.6.8 and 6.1.1.4'
O O 0.0106 0.0060 'International Tables Vol C Tables 4.2.6.8 and 6.1.1.4'
Ca Ca 0.2262 0.3064 'International Tables Vol C Tables 4.2.6.8 and 6.1.1.4'

loop_
_geom_angle_atom_site_label_1
_geom_angle_atom_site_label_2
_geom_angle_atom_site_label_3
_geom_angle
_geom_angle_site_symmetry_1
_geom_angle_site_symmetry_3
_geom_angle_publ_flag
N1 Ca1 N1 180.0 . 2_666 ?
N1 Ca1 O1 89.20(7) . 2_666 ?
N1 Ca1 O1 90.80(7) 2_666 2_666 ?
N1 Ca1 O1 90.81(7) . . ?
N1 Ca1 O1 89.19(7) 2_666 . ?
O1 Ca1 O1 180.0 2_666 . ?
N1 Ca1 C12 74.04(7) . . ?
N1 Ca1 C12 105.96(7) 2_666 . ?
O1 Ca1 C12 105.43(7) 2_666 . ?
O1 Ca1 C12 74.57(7) . . ?
N1 Ca1 C12 105.96(7) . 2_666 ?
N1 Ca1 C12 74.04(7) 2_666 2_666 ?
O1 Ca1 C12 74.57(7) 2_666 2_666 ?
O1 Ca1 C12 105.43(7) . 2_666 ?
C12 Ca1 C12 180.0 . 2_666 ?
N1 Ca1 C7 60.77(7) . . ?
N1 Ca1 C7 119.23(7) 2_666 . ?
O1 Ca1 C7 82.01(7) 2_666 . ?
O1 Ca1 C7 97.99(7) . . ?
C12 Ca1 C7 26.54(7) . . ?
C12 Ca1 C7 153.46(7) 2_666 . ?
N1 Ca1 C7 119.23(7) . 2_666 ?
N1 Ca1 C7 60.77(7) 2_666 2_666 ?
O1 Ca1 C7 97.99(7) 2_666 2_666 ?
O1 Ca1 C7 82.01(7) . 2_666 ?
C12 Ca1 C7 153.46(7) . 2_666 ?
C12 Ca1 C7 26.54(7) 2_666 2_666 ?
C7 Ca1 C7 180.0 . 2_666 ?
N1 Ca1 C11 79.86(8) . 2_666 ?
N1 Ca1 C11 100.14(8) 2_666 2_666 ?
O1 Ca1 C11 75.18(8) 2_666 2_666 ?
O1 Ca1 C11 104.82(8) . 2_666 ?
C12 Ca1 C11 153.86(7) . 2_666 ?
C12 Ca1 C11 26.14(7) 2_666 2_666 ?
C7 Ca1 C11 134.52(7) . 2_666 ?
C7 Ca1 C11 45.48(7) 2_666 2_666 ?
N1 Ca1 C11 100.14(8) . . ?
N1 Ca1 C11 79.86(8) 2_666 . ?
O1 Ca1 C11 104.81(8) 2_666 . ?
O1 Ca1 C11 75.19(8) . . ?
C12 Ca1 C11 26.14(7) . . ?
C12 Ca1 C11 153.86(7) 2_666 . ?
C7 Ca1 C11 45.48(7) . . ?
C7 Ca1 C11 134.52(7) 2_666 . ?
C11 Ca1 C11 180.0 2_666 . ?
C25 O1 C28 107.9(2) . . ?
C25 O1 Ca1 124.20(16) . . ?
C28 O1 Ca1 127.89(16) . . ?
C1 N1 Ca1 135.31(17) . . ?
C1 N1 H1N1 110(2) . . ?
Ca1 N1 H1N1 115(2) . . ?
N1 C1 C6 120.2(2) . . ?
N1 C1 C2 123.8(2) . . ?
C6 C1 C2 115.9(2) . . ?
C3 C2 C1 120.6(2) . . ?
C3 C2 C19 119.0(2) . . ?
C1 C2 C19 120.4(2) . . ?
C2 C3 C4 122.9(2) . . ?
C2 C3 H3A 118.6 . . ?
C4 C3 H3A 118.6 . . ?
C3 C4 C5 117.1(2) . . ?
C3 C4 C13 121.9(2) . . ?
C5 C4 C13 120.9(2) . . ?
C6 C5 C4 122.0(2) . . ?
C6 C5 H5A 119.0 . . ?
C4 C5 H5A 119.0 . . ?
C5 C6 C1 121.5(2) . . ?
C5 C6 C7 119.5(2) . . ?
C1 C6 C7 119.0(2) . . ?
C8 C7 C12 117.9(2) . . ?
C8 C7 C6 120.9(2) . . ?
C12 C7 C6 121.1(2) . . ?
C8 C7 Ca1 96.06(16) . . ?
C12 C7 Ca1 67.88(14) . . ?
C6 C7 Ca1 104.24(14) . . ?
C7 C8 C9 120.7(3) . . ?
C7 C8 H8A 119.7 . . ?
C9 C8 H8A 119.7 . . ?
C10 C9 C8 120.6(3) . . ?
C10 C9 H9A 119.7 . . ?
C8 C9 H9A 119.7 . . ?
C9 C10 C11 119.3(3) . . ?
C9 C10 H10A 120.3 . . ?
C11 C10 H10A 120.3 . . ?
C10 C11 C12 120.7(3) . . ?
C10 C11 Ca1 96.3(2) . . ?
C12 C11 Ca1 66.89(16) . . ?
C10 C11 H11A 119.6 . . ?
C12 C11 H11A 119.6 . . ?
Ca1 C11 H11A 106.6 . . ?
C11 C12 C7 120.8(3) . . ?
C11 C12 Ca1 86.97(17) . . ?
C7 C12 Ca1 85.58(15) . . ?
C11 C12 H12A 119.6 . . ?
C7 C12 H12A 119.6 . . ?
Ca1 C12 H12A 97.6 . . ?
C14 C13 C18 117.6(2) . . ?
C14 C13 C4 121.8(2) . . ?
C18 C13 C4 120.6(2) . . ?
C15 C14 C13 121.5(2) . . ?
C15 C14 H14A 119.3 . . ?
C13 C14 H14A 119.3 . . ?
C16 C15 C14 120.1(3) . . ?
C16 C15 H15A 119.9 . . ?
C14 C15 H15A 119.9 . . ?
C15 C16 C17 119.7(2) . . ?
C15 C16 H16A 120.1 . . ?
C17 C16 H16A 120.1 . . ?
C16 C17 C18 119.9(3) . . ?
C16 C17 H17A 120.1 . . ?
C18 C17 H17A 120.1 . . ?
C17 C18 C13 121.2(3) . . ?
C17 C18 H18A 119.4 . . ?
C13 C18 H18A 119.4 . . ?
C24 C19 C20 117.8(2) . . ?
C24 C19 C2 120.9(2) . . ?
C20 C19 C2 121.3(2) . . ?
C21 C20 C19 121.1(2) . . ?
C21 C20 H20A 119.5 . . ?
C19 C20 H20A 119.5 . . ?
C22 C21 C20 119.8(2) . . ?
C22 C21 H21A 120.1 . . ?
C20 C21 H21A 120.1 . . ?
C23 C22 C21 120.0(2) . . ?
C23 C22 H22A 120.0 . . ?
C21 C22 H22A 120.0 . . ?
C22 C23 C24 120.0(2) . . ?
C22 C23 H23A 120.0 . . ?
C24 C23 H23A 120.0 . . ?
C19 C24 C23 121.3(2) . . ?
C19 C24 H24A 119.3 . . ?
C23 C24 H24A 119.3 . . ?
O1 C25 C26 105.4(2) . . ?
O1 C25 H25A 110.7 . . ?
C26 C25 H25A 110.7 . . ?
O1 C25 H25B 110.7 . . ?
C26 C25 H25B 110.7 . . ?
H25A C25 H25B 108.8 . . ?
C25 C26 C27 99.6(3) . . ?
C25 C26 C27A 103.8(5) . . ?
C25 C26 H26A 111.9 . . ?
C27 C26 H26A 111.9 . . ?
C25 C26 H26B 111.9 . . ?
C27 C26 H26B 111.9 . . ?
H26A C26 H26B 109.6 . . ?
C25 C26 H26C 111.0 . . ?
C27A C26 H26C 111.0 . . ?
C25 C26 H26D 111.0 . . ?
C27A C26 H26D 111.0 . . ?
H26C C26 H26D 109.0 . . ?
C26 C27 C28 104.2(4) . . ?
C26 C27 H27A 110.9 . . ?
C28 C27 H27A 110.9 . . ?
C26 C27 H27B 110.9 . . ?
C28 C27 H27B 110.9 . . ?
H27A C27 H27B 108.9 . . ?
C28 C27A C26 106.5(8) . . ?
C28 C27A H27C 110.4 . . ?
C26 C27A H27C 110.4 . . ?
C28 C27A H27D 110.4 . . ?
C26 C27A H27D 110.4 . . ?
H27C C27A H27D 108.6 . . ?
C27A C28 O1 105.1(5) . . ?
O1 C28 C27 105.4(3) . . ?
O1 C28 H28A 110.7 . . ?
C27 C28 H28A 110.7 . . ?
O1 C28 H28B 110.7 . . ?
C27 C28 H28B 110.7 . . ?
H28A C28 H28B 108.8 . . ?
C27A C28 H28C 110.7 . . ?
O1 C28 H28C 110.7 . . ?
C27A C28 H28D 110.7 . . ?
O1 C28 H28D 110.7 . . ?
H28C C28 H28D 108.8 . . ?

loop_
_geom_bond_atom_site_label_1
_geom_bond_atom_site_label_2
_geom_bond_distance
_geom_bond_site_symmetry_2
_geom_bond_publ_flag
Ca1 N1 2.347(2) . ?
Ca1 N1 2.347(2) 2_666 ?
Ca1 O1 2.3697(18) 2_666 ?
Ca1 O1 2.3697(18) . ?
Ca1 C12 2.897(3) . ?
Ca1 C12 2.897(3) 2_666 ?
Ca1 C7 3.118(2) . ?
Ca1 C7 3.118(2) 2_666 ?
Ca1 C11 3.145(3) 2_666 ?
Ca1 C11 3.145(3) . ?
O1 C25 1.451(3) . ?
O1 C28 1.453(3) . ?
N1 C1 1.356(3) . ?
N1 H1N1 0.85(3) . ?
C1 C6 1.433(3) . ?
C1 C2 1.438(3) . ?
C2 C3 1.385(3) . ?
C2 C19 1.492(3) . ?
C3 C4 1.397(3) . ?
C3 H3A 0.9500 . ?
C4 C5 1.400(3) . ?
C4 C13 1.481(3) . ?
C5 C6 1.385(3) . ?
C5 H5A 0.9500 . ?
C6 C7 1.494(3) . ?
C7 C8 1.394(4) . ?
C7 C12 1.397(4) . ?
C8 C9 1.399(4) . ?
C8 H8A 0.9500 . ?
C9 C10 1.373(5) . ?
C9 H9A 0.9500 . ?
C10 C11 1.381(5) . ?
C10 H10A 0.9500 . ?
C11 C12 1.388(4) . ?
C11 H11A 0.9500 . ?
C12 H12A 0.9500 . ?
C13 C14 1.390(4) . ?
C13 C18 1.401(3) . ?
C14 C15 1.388(4) . ?
C14 H14A 0.9500 . ?
C15 C16 1.381(4) . ?
C15 H15A 0.9500 . ?
C16 C17 1.388(4) . ?
C16 H16A 0.9500 . ?
C17 C18 1.389(4) . ?
C17 H17A 0.9500 . ?
C18 H18A 0.9500 . ?
C19 C24 1.389(3) . ?
C19 C20 1.398(3) . ?
C20 C21 1.395(4) . ?
C20 H20A 0.9500 . ?
C21 C22 1.383(4) . ?
C21 H21A 0.9500 . ?
C22 C23 1.379(4) . ?
C22 H22A 0.9500 . ?
C23 C24 1.392(4) . ?
C23 H23A 0.9500 . ?
C24 H24A 0.9500 . ?
C25 C26 1.505(4) . ?
C25 H25A 0.9900 . ?
C25 H25B 0.9900 . ?
C26 C27 1.511(6) . ?
C26 C27A 1.565(13) . ?
C26 H26A 0.9900 . ?
C26 H26B 0.9900 . ?
C26 H26C 0.9900 . ?
C26 H26D 0.9900 . ?
C27 C28 1.515(7) . ?
C27 H27A 0.9900 . ?
C27 H27B 0.9900 . ?
C27A C28 1.413(12) . ?
C27A H27C 0.9900 . ?
C27A H27D 0.9900 . ?
C28 H28A 0.9900 . ?
C28 H28B 0.9900 . ?
C28 H28C 0.9900 . ?
C28 H28D 0.9900 . ?
